data_7707599
loop_
_publ_author_name
'Byrne, Nicole M.'
'Schofield, Mark H.'
'Nicholas, Aaron D.'
'Cahill, Christopher L.'

_publ_section_title
;
 Bimetallic uranyl/cobalt(II) isothiocyanates: structure, property and
 spectroscopic analysis of homo- and heterometallic phases.
;
_journal_issue 26
_journal_name_full 'Dalton transactions (Cambridge, England : 2003)'
_journal_page_first 9158
_journal_page_last 9172
_journal_paper_doi 10.1039/d1dt01464a
_journal_volume 50
_journal_year 2021
_chemical_formula_moiety 'C4 H2 N4 O3 S4 U, 2(C8 H20 N), H2 O'
_chemical_formula_sum 'C20 H44 N6 O4 S4 U'
_chemical_formula_weight 798.88
_chemical_name_common (C8H20N)2[UO2(NCS)4(H2O)](H2O)
_space_group_crystal_system orthorhombic
_space_group_IT_number 33
_space_group_name_Hall 'P 2c -2n'
_space_group_name_H-M_alt 'P n a 21'
_atom_sites_solution_hydrogens mixed
_atom_sites_solution_primary direct
_audit_creation_date 2021-04-14
_audit_creation_method SHELXL-2018/3
_audit_update_record
;
2021-04-16 deposited with the CCDC.	2021-06-07 downloaded from the CCDC.
;
_cell_angle_alpha 90
_cell_angle_beta 90
_cell_angle_gamma 90
_cell_formula_units_Z 4
_cell_length_a 30.443(3)
_cell_length_b 7.8475(8)
_cell_length_c 13.5033(12)
_cell_measurement_reflns_used 7651
_cell_measurement_temperature 100(2)
_cell_measurement_theta_max 25.302
_cell_measurement_theta_min 2.675
_cell_volume 3226.0(5)
_computing_cell_refinement 'APEX3 v2019.1-0 (Bruker AXS)'
_computing_data_collection 'Bruker Instrument Service vV6.2.12'
_computing_data_reduction 'SAINT V8.40A (Bruker Nano, Inc., 2019)'
_computing_molecular_graphics 'Olex2 (Dolomanov et al., 2009)'
_computing_structure_refinement 'ShelXL 2018/3 (Sheldrick, 2018)'
_computing_structure_solution 'ShelXT 2014/3 (Sheldrick, 2015)'
_diffrn_ambient_temperature 100.0(2)
_diffrn_detector_area_resol_mean 7.3910
_diffrn_measured_fraction_theta_full 1.000
_diffrn_measurement_device_type 'Bruker D8 QUEST'
_diffrn_measurement_method '\f and \w scans'
_diffrn_radiation_monochromator 'multilayer mirror'
_diffrn_radiation_probe x-ray
_diffrn_radiation_type 'Mo K\a'
_diffrn_radiation_wavelength 0.71073
_diffrn_reflns_av_R_equivalents 0.0660
_diffrn_reflns_av_unetI/netI 0.0659
_diffrn_reflns_Laue_measured_fraction_full 1.000
_diffrn_reflns_Laue_measured_fraction_max 0.999
_diffrn_reflns_limit_h_max 38
_diffrn_reflns_limit_h_min -37
_diffrn_reflns_limit_k_max 9
_diffrn_reflns_limit_k_min -9
_diffrn_reflns_limit_l_max 16
_diffrn_reflns_limit_l_min -16
_diffrn_reflns_number 28988
_diffrn_reflns_point_group_measured_fraction_full 0.993
_diffrn_reflns_point_group_measured_fraction_max 0.992
_diffrn_reflns_theta_full 25.500
_diffrn_reflns_theta_max 26.387
_diffrn_reflns_theta_min 2.016
_diffrn_source 'microfocus sealed tube'
_diffrn_source_type 'Incoatec I\mS 3.0'
_diffrn_standards_number 0
_exptl_absorpt_coefficient_mu 5.323
_exptl_absorpt_correction_T_max 0.7452
_exptl_absorpt_correction_T_min 0.5811
_exptl_absorpt_correction_type multi-scan
_exptl_absorpt_process_details
;
Krause, L., Herbst-Irmer, R., Sheldrick, G. M., Stalke, D. (2015).
"Comparison of silver and molybdenum microfocus X-ray sources for
single-crystal structure determination"
J. Appl. Cryst. 48, 3-10.
doi:10.1107/S1600576714022985
;
_exptl_crystal_colour 'intense yellow'
_exptl_crystal_density_diffrn 1.645
_exptl_crystal_description block
_exptl_crystal_F_000 1576
_exptl_crystal_size_max 0.184
_exptl_crystal_size_mid 0.166
_exptl_crystal_size_min 0.092
_refine_diff_density_max 0.722
_refine_diff_density_min -0.554
_refine_diff_density_rms 0.105
_refine_ls_abs_structure_details
;
 Flack x determined using 2211 quotients [(I+)-(I-)]/[(I+)+(I-)]
 (Parsons, Flack and Wagner, Acta Cryst. B69 (2013) 249-259).
;
_refine_ls_abs_structure_Flack 0.003(6)
_refine_ls_extinction_method none
_refine_ls_goodness_of_fit_ref 0.946
_refine_ls_hydrogen_treatment mixed
_refine_ls_matrix_type full
_refine_ls_number_parameters 332
_refine_ls_number_reflns 6550
_refine_ls_number_restraints 7
_refine_ls_restrained_S_all 0.946
_refine_ls_R_factor_all 0.0440
_refine_ls_R_factor_gt 0.0308
_refine_ls_shift/su_max 0.001
_refine_ls_shift/su_mean 0.000
_refine_ls_structure_factor_coef Fsqd
_refine_ls_weighting_details 'w=1/[\s^2^(Fo^2^)] where P=(Fo^2^+2Fc^2^)/3'
_refine_ls_weighting_scheme calc
_refine_ls_wR_factor_gt 0.0570
_refine_ls_wR_factor_ref 0.0608
_reflns_Friedel_coverage 0.902
_reflns_Friedel_fraction_full 0.986
_reflns_Friedel_fraction_max 0.985
_reflns_number_gt 5408
_reflns_number_total 6550
_reflns_threshold_expression 'I > 2\s(I)'
_cod_data_source_file d1dt01464a4.cif
_cod_data_source_block NMB_Compound_5
_cod_depositor_comments 'Adding full bibliography for 7707598--7707604.cif.'
_cod_original_cell_volume 3226.0(6)
_cod_database_code 7707599
_shelx_shelxl_version_number 2018/3
_shelx_space_group_comment
;
The symmetry employed for this shelxl refinement is uniquely defined
by the following loop, which should always be used as a source of
symmetry information in preference to the above space-group names.
They are only intended as comments.
;
_shelx_estimated_absorpt_t_max 0.640
_shelx_estimated_absorpt_t_min 0.441
_olex2_refinement_description
;
1. Fixed Uiso
 At 1.2 times of:
  All C(H,H) groups
 At 1.5 times of:
  All C(H,H,H) groups
2. Restrained distances
 H3b-O3 = H3b-H3a
 0.82 with sigma of 0.02
 H3a-O3 = H3a-H3b
 0.82 with sigma of 0.02
 H4b-O4
 0.82 with sigma of 0.02
 H4a-O4
 0.82 with sigma of 0.02
3.a Secondary CH2 refined with riding coordinates:
 C9(H9a,H9b), C7(H7a,H7b), C12(H12a,H12b), C20(H20a,H20b), C30(H30a,H30b),
 C32(H32a,H32b), C40(H40a,H40b), C41(H41a,H41b)
3.b Me refined with riding coordinates:
 C10(H10a,H10b,H10c), C13(H13a,H13b,H13c), C11(H11a,H11b,H11c), C8(H8a,H8b,
 H8c), C60(H60a,H60b,H60c), C50(H50a,H50b,H50c), C51(H51a,H51b,H51c), C70(H70a,
 H70b,H70c)
;
_olex2_submission_special_instructions 'No special instructions were received'

loop_
_space_group_symop_operation_xyz
'x, y, z'
'-x, -y, z+1/2'
'x+1/2, -y+1/2, z'
'-x+1/2, y+1/2, z+1/2'

loop_
_atom_site_label
_atom_site_type_symbol
_atom_site_fract_x
_atom_site_fract_y
_atom_site_fract_z
_atom_site_U_iso_or_equiv
_atom_site_adp_type
_atom_site_occupancy
_atom_site_site_symmetry_order
_atom_site_calc_flag
_atom_site_refinement_flags_posn
_atom_site_refinement_flags_adp
_atom_site_refinement_flags_occupancy
_atom_site_disorder_assembly
_atom_site_disorder_group
U1 U 0.60725(2) 0.54607(3) 0.52957(5) 0.01437(8) Uani 1 1 d . . . . .
S002 S 0.64228(13) 0.5505(4) 0.9058(2) 0.0265(8) Uani 1 1 d . . . . .
S003 S 0.64522(12) 0.5585(4) 0.1547(2) 0.0216(8) Uani 1 1 d . . . . .
S S 0.77592(7) 0.5433(3) 0.58660(16) 0.0247(5) Uani 1 1 d . . . . .
O2 O 0.60708(16) 0.7692(6) 0.5425(7) 0.0204(15) Uani 1 1 d . . . . .
O1 O 0.60651(15) 0.3212(6) 0.5175(6) 0.0137(15) Uani 1 1 d . . . . .
N2 N 0.6214(3) 0.5199(11) 0.7057(7) 0.021(2) Uani 1 1 d . . . . .
O3 O 0.5368(2) 0.5186(9) 0.6226(5) 0.0215(17) Uani 1 1 d D . . . .
N1 N 0.6863(2) 0.5506(8) 0.5467(7) 0.021(2) Uani 1 1 d . . . . .
C10 C 0.6202(3) 0.0322(14) 0.7334(8) 0.030(3) Uani 1 1 d . . . . .
H10A H 0.595688 -0.048225 0.739367 0.045 Uiso 1 1 calc R . . . .
H10B H 0.618359 0.116731 0.786730 0.045 Uiso 1 1 calc R . . . .
H10C H 0.618580 0.090106 0.669231 0.045 Uiso 1 1 calc R . . . .
C5 C 0.6384(3) 0.5621(13) 0.2740(9) 0.015(2) Uani 1 1 d . . . . .
N4 N 0.5439(3) 0.5829(10) 0.4199(6) 0.020(2) Uani 1 1 d . . . . .
C2 C 0.6296(4) 0.5326(14) 0.7885(9) 0.018(3) Uani 1 1 d . . . . .
C9 C 0.6636(3) -0.0641(12) 0.7412(7) 0.029(2) Uani 1 1 d . . . . .
H9A H 0.664230 -0.124756 0.805513 0.035 Uiso 1 1 calc R . . . .
H9B H 0.664451 -0.151319 0.688285 0.035 Uiso 1 1 calc R . . . .
C13 C 0.7477(3) 0.2675(11) 0.8322(7) 0.030(2) Uani 1 1 d . . . . .
H13A H 0.745591 0.339334 0.891385 0.045 Uiso 1 1 calc R . . . .
H13B H 0.772986 0.191172 0.838311 0.045 Uiso 1 1 calc R . . . .
H13C H 0.751254 0.339718 0.773560 0.045 Uiso 1 1 calc R . . . .
C7 C 0.7435(3) -0.0728(12) 0.7305(7) 0.032(2) Uani 1 1 d . . . . .
H7A H 0.769968 -0.002953 0.717737 0.039 Uiso 1 1 calc R . . . .
H7B H 0.739951 -0.151368 0.673689 0.039 Uiso 1 1 calc R . . . .
C1 C 0.7234(3) 0.5493(10) 0.5634(5) 0.0169(18) Uani 1 1 d . . . . .
N6 N 0.7042(2) 0.0442(8) 0.7333(5) 0.0139(14) Uani 1 1 d . . . . .
C12 C 0.7058(3) 0.1621(12) 0.8219(6) 0.032(2) Uani 1 1 d . . . . .
H12A H 0.702205 0.092856 0.882604 0.038 Uiso 1 1 calc R . . . .
H12B H 0.680528 0.241023 0.818019 0.038 Uiso 1 1 calc R . . . .
C11 C 0.6980(3) 0.0562(10) 0.5431(10) 0.031(2) Uani 1 1 d . . . . .
H11A H 0.698149 0.138958 0.488745 0.046 Uiso 1 1 calc R . . . .
H11B H 0.722129 -0.024844 0.534143 0.046 Uiso 1 1 calc R . . . .
H11C H 0.669958 -0.005354 0.543265 0.046 Uiso 1 1 calc R . . . .
C8 C 0.7516(3) -0.1786(12) 0.8228(6) 0.029(2) Uani 1 1 d . . . . .
H8A H 0.777749 -0.249603 0.813011 0.043 Uiso 1 1 calc R . . . .
H8B H 0.756233 -0.102870 0.879501 0.043 Uiso 1 1 calc R . . . .
H8C H 0.726124 -0.251743 0.835316 0.043 Uiso 1 1 calc R . . . .
N5 N 0.6343(3) 0.5648(11) 0.3601(6) 0.024(2) Uani 1 1 d . . . . .
C4 C 0.5110(3) 0.6281(11) 0.3852(5) 0.0169(18) Uani 1 1 d . . . . .
S4 S 0.46389(7) 0.6859(3) 0.33763(17) 0.0224(5) Uani 1 1 d . . . . .
C20 C 0.7037(3) 0.1507(14) 0.6428(6) 0.036(2) Uani 1 1 d . . . . .
H20A H 0.731644 0.215350 0.640075 0.043 Uiso 1 1 calc R . . . .
H20B H 0.679653 0.234772 0.649165 0.043 Uiso 1 1 calc R . . . .
O4 O 0.4545(2) 0.4388(9) 0.5508(4) 0.0199(17) Uani 1 1 d D . . . .
C60 C 0.3942(2) 0.9829(9) 0.5294(17) 0.0331(17) Uani 1 1 d . . . . .
H60A H 0.379713 0.921086 0.475548 0.050 Uiso 1 1 calc R . . . .
H60B H 0.372806 1.055766 0.563166 0.050 Uiso 1 1 calc R . . . .
H60C H 0.417887 1.053563 0.502222 0.050 Uiso 1 1 calc R . . . .
C30 C 0.4133(3) 0.8566(12) 0.6026(6) 0.024(2) Uani 1 1 d . . . . .
H30A H 0.389140 0.783908 0.627575 0.029 Uiso 1 1 calc R . . . .
H30B H 0.434094 0.781710 0.566801 0.029 Uiso 1 1 calc R . . . .
C32 C 0.4553(3) 0.7851(12) 0.7498(7) 0.028(2) Uani 1 1 d . . . . .
H32A H 0.475640 0.719451 0.707248 0.033 Uiso 1 1 calc R . . . .
H32B H 0.430814 0.708410 0.768486 0.033 Uiso 1 1 calc R . . . .
N8 N 0.4368(2) 0.9323(8) 0.6901(5) 0.0170(15) Uani 1 1 d . . . . .
C40 C 0.4730(3) 1.0520(11) 0.6563(6) 0.024(2) Uani 1 1 d . . . . .
H40A H 0.459629 1.145855 0.617779 0.029 Uiso 1 1 calc R . . . .
H40B H 0.487014 1.102876 0.715555 0.029 Uiso 1 1 calc R . . . .
C41 C 0.4060(3) 1.0414(11) 0.7522(6) 0.028(2) Uani 1 1 d . . . . .
H41A H 0.394680 1.134935 0.710067 0.033 Uiso 1 1 calc R . . . .
H41B H 0.423174 1.093959 0.806387 0.033 Uiso 1 1 calc R . . . .
C50 C 0.4796(3) 0.8388(13) 0.8436(7) 0.038(3) Uani 1 1 d . . . . .
H50A H 0.490500 0.737324 0.877969 0.057 Uiso 1 1 calc R . . . .
H50B H 0.504396 0.912330 0.825814 0.057 Uiso 1 1 calc R . . . .
H50C H 0.459504 0.901273 0.887141 0.057 Uiso 1 1 calc R . . . .
C51 C 0.3667(4) 0.9480(14) 0.7978(8) 0.034(3) Uani 1 1 d . . . . .
H51A H 0.348959 1.028644 0.836069 0.052 Uiso 1 1 calc R . . . .
H51B H 0.348751 0.898283 0.744933 0.052 Uiso 1 1 calc R . . . .
H51C H 0.377321 0.857199 0.841508 0.052 Uiso 1 1 calc R . . . .
C70 C 0.5082(3) 0.9692(13) 0.5940(7) 0.038(3) Uani 1 1 d . . . . .
H70A H 0.530195 1.054589 0.575344 0.057 Uiso 1 1 calc R . . . .
H70B H 0.522352 0.878076 0.632001 0.057 Uiso 1 1 calc R . . . .
H70C H 0.494919 0.921132 0.534051 0.057 Uiso 1 1 calc R . . . .
H3A H 0.515(3) 0.465(18) 0.628(9) 0.12(7) Uiso 1 1 d D . . . .
H4A H 0.4327(19) 0.419(10) 0.586(5) 0.02(3) Uiso 1 1 d D . . . .
H4B H 0.445(4) 0.484(14) 0.500(6) 0.08(5) Uiso 1 1 d D . . . .
H3B H 0.530(4) 0.487(16) 0.677(4) 0.06(4) Uiso 1 1 d D . . . .

loop_
_atom_site_aniso_label
_atom_site_aniso_U_11
_atom_site_aniso_U_22
_atom_site_aniso_U_33
_atom_site_aniso_U_23
_atom_site_aniso_U_13
_atom_site_aniso_U_12
U1 0.01510(13) 0.01719(13) 0.01083(12) -0.0003(4) -0.0011(3) -0.00029(13)
S002 0.029(2) 0.037(2) 0.0135(17) -0.0014(15) -0.0028(14) -0.0074(15)
S003 0.0226(19) 0.032(2) 0.0105(16) -0.0016(14) -0.0013(13) 0.0036(14)
S 0.0165(11) 0.0345(14) 0.0230(12) -0.0014(12) -0.0008(9) 0.0002(11)
O2 0.022(2) 0.024(3) 0.016(4) -0.002(3) 0.002(3) -0.001(2)
O1 0.016(2) 0.012(2) 0.014(5) -0.004(3) 0.002(3) 0.001(2)
N2 0.018(5) 0.026(5) 0.019(5) 0.000(4) -0.003(3) -0.003(4)
O3 0.019(4) 0.028(4) 0.017(4) 0.004(3) 0.001(3) -0.007(3)
N1 0.013(3) 0.031(4) 0.019(6) 0.004(4) 0.000(3) 0.001(3)
C10 0.010(5) 0.051(7) 0.028(6) -0.008(5) -0.004(4) 0.000(5)
C5 0.007(5) 0.013(5) 0.025(6) 0.001(4) 0.001(4) -0.002(4)
N4 0.019(5) 0.023(5) 0.017(4) 0.001(3) -0.002(3) -0.001(4)
C2 0.015(5) 0.020(6) 0.019(6) 0.001(4) 0.001(4) -0.008(4)
C9 0.033(6) 0.031(6) 0.023(5) 0.003(4) 0.000(4) 0.000(5)
C13 0.035(6) 0.019(5) 0.035(5) -0.009(5) -0.006(5) -0.011(4)
C7 0.028(5) 0.033(6) 0.035(6) -0.005(5) 0.001(4) 0.003(4)
C1 0.028(5) 0.014(4) 0.008(4) 0.001(3) 0.003(3) 0.000(4)
N6 0.010(3) 0.015(4) 0.016(3) -0.001(3) 0.002(3) -0.002(3)
C12 0.036(6) 0.037(6) 0.023(5) 0.000(4) 0.001(4) 0.006(5)
C11 0.044(5) 0.030(5) 0.018(6) -0.008(5) -0.004(5) -0.013(4)
C8 0.025(5) 0.034(6) 0.028(5) 0.001(4) -0.008(4) 0.005(4)
N5 0.032(6) 0.027(5) 0.012(5) 0.003(3) -0.001(4) -0.004(4)
C4 0.021(5) 0.021(5) 0.009(4) -0.001(4) 0.004(3) -0.002(4)
S4 0.0178(11) 0.0301(13) 0.0194(11) 0.0022(10) -0.0041(9) -0.0007(10)
C20 0.034(6) 0.047(7) 0.027(5) 0.004(5) -0.002(4) -0.006(5)
O4 0.019(3) 0.028(4) 0.012(5) 0.008(3) 0.001(2) -0.003(3)
C60 0.029(4) 0.042(5) 0.028(4) -0.002(11) -0.001(8) -0.002(4)
C30 0.026(5) 0.024(5) 0.023(5) -0.009(4) 0.000(4) -0.011(4)
C32 0.033(6) 0.019(5) 0.031(6) 0.006(4) 0.000(4) -0.002(4)
N8 0.021(4) 0.012(4) 0.017(4) -0.002(3) -0.001(3) -0.001(3)
C40 0.029(5) 0.020(5) 0.024(5) 0.004(4) -0.005(4) -0.008(4)
C41 0.036(6) 0.028(5) 0.020(5) -0.001(4) -0.005(4) 0.013(4)
C50 0.040(6) 0.033(6) 0.041(6) 0.011(5) -0.017(5) -0.004(5)
C51 0.028(7) 0.050(8) 0.025(6) 0.002(5) 0.003(5) 0.007(6)
C70 0.027(6) 0.050(7) 0.037(6) 0.003(5) 0.000(5) -0.006(5)

loop_
_atom_type_symbol
_atom_type_description
_atom_type_scat_dispersion_real
_atom_type_scat_dispersion_imag
_atom_type_scat_source
C C 0.0033 0.0016 'International Tables Vol C Tables 4.2.6.8 and 6.1.1.4'
H H 0.0000 0.0000 'International Tables Vol C Tables 4.2.6.8 and 6.1.1.4'
N N 0.0061 0.0033 'International Tables Vol C Tables 4.2.6.8 and 6.1.1.4'
O O 0.0106 0.0060 'International Tables Vol C Tables 4.2.6.8 and 6.1.1.4'
S S 0.1246 0.1234 'International Tables Vol C Tables 4.2.6.8 and 6.1.1.4'
U U -9.6767 9.6646 'International Tables Vol C Tables 4.2.6.8 and 6.1.1.4'

loop_
_geom_angle_atom_site_label_1
_geom_angle_atom_site_label_2
_geom_angle_atom_site_label_3
_geom_angle
_geom_angle_site_symmetry_1
_geom_angle_site_symmetry_3
_geom_angle_publ_flag
O2 U1 O1 179.0(3) . . ?
O2 U1 N2 89.3(4) . . ?
O2 U1 O3 91.9(3) . . ?
O2 U1 N1 88.8(2) . . ?
O2 U1 N4 86.6(3) . . ?
O2 U1 N5 92.0(4) . . ?
O1 U1 N2 90.4(3) . . ?
O1 U1 O3 87.1(3) . . ?
O1 U1 N1 92.1(2) . . ?
O1 U1 N4 93.0(3) . . ?
O1 U1 N5 88.8(3) . . ?
N2 U1 O3 69.6(3) . . ?
N2 U1 N4 138.0(3) . . ?
N2 U1 N5 150.0(3) . . ?
N1 U1 N2 74.4(3) . . ?
N1 U1 O3 144.0(3) . . ?
N1 U1 N4 147.1(3) . . ?
N1 U1 N5 75.7(3) . . ?
N4 U1 O3 68.8(2) . . ?
N5 U1 O3 140.2(3) . . ?
N5 U1 N4 72.0(3) . . ?
C2 N2 U1 169.9(9) . . ?
U1 O3 H3A 145(10) . . ?
U1 O3 H3B 135(9) . . ?
H3A O3 H3B 62(2) . . ?
C1 N1 U1 174.0(7) . . ?
H10A C10 H10B 109.5 . . ?
H10A C10 H10C 109.5 . . ?
H10B C10 H10C 109.5 . . ?
C9 C10 H10A 109.5 . . ?
C9 C10 H10B 109.5 . . ?
C9 C10 H10C 109.5 . . ?
N5 C5 S003 178.7(10) . . ?
C4 N4 U1 163.6(7) . . ?
N2 C2 S002 178.8(11) . . ?
C10 C9 H9A 108.5 . . ?
C10 C9 H9B 108.5 . . ?
H9A C9 H9B 107.5 . . ?
N6 C9 C10 115.3(7) . . ?
N6 C9 H9A 108.5 . . ?
N6 C9 H9B 108.5 . . ?
H13A C13 H13B 109.5 . . ?
H13A C13 H13C 109.5 . . ?
H13B C13 H13C 109.5 . . ?
C12 C13 H13A 109.5 . . ?
C12 C13 H13B 109.5 . . ?
C12 C13 H13C 109.5 . . ?
H7A C7 H7B 107.4 . . ?
N6 C7 H7A 108.2 . . ?
N6 C7 H7B 108.2 . . ?
N6 C7 C8 116.2(7) . . ?
C8 C7 H7A 108.2 . . ?
C8 C7 H7B 108.2 . . ?
N1 C1 S 178.8(8) . . ?
C9 N6 C7 108.0(6) . . ?
C9 N6 C12 108.4(6) . . ?
C7 N6 C12 111.5(6) . . ?
C20 N6 C9 111.7(7) . . ?
C20 N6 C7 109.3(7) . . ?
C20 N6 C12 107.9(7) . . ?
C13 C12 H12A 108.4 . . ?
C13 C12 H12B 108.4 . . ?
N6 C12 C13 115.6(7) . . ?
N6 C12 H12A 108.4 . . ?
N6 C12 H12B 108.4 . . ?
H12A C12 H12B 107.4 . . ?
H11A C11 H11B 109.5 . . ?
H11A C11 H11C 109.5 . . ?
H11B C11 H11C 109.5 . . ?
C20 C11 H11A 109.5 . . ?
C20 C11 H11B 109.5 . . ?
C20 C11 H11C 109.5 . . ?
C7 C8 H8A 109.5 . . ?
C7 C8 H8B 109.5 . . ?
C7 C8 H8C 109.5 . . ?
H8A C8 H8B 109.5 . . ?
H8A C8 H8C 109.5 . . ?
H8B C8 H8C 109.5 . . ?
C5 N5 U1 165.6(8) . . ?
N4 C4 S4 178.1(8) . . ?
N6 C20 C11 116.7(8) . . ?
N6 C20 H20A 108.1 . . ?
N6 C20 H20B 108.1 . . ?
C11 C20 H20A 108.1 . . ?
C11 C20 H20B 108.1 . . ?
H20A C20 H20B 107.3 . . ?
H4A O4 H4B 105(10) . . ?
H60A C60 H60B 109.5 . . ?
H60A C60 H60C 109.5 . . ?
H60B C60 H60C 109.5 . . ?
C30 C60 H60A 109.5 . . ?
C30 C60 H60B 109.5 . . ?
C30 C60 H60C 109.5 . . ?
C60 C30 H30A 108.3 . . ?
C60 C30 H30B 108.3 . . ?
H30A C30 H30B 107.4 . . ?
N8 C30 C60 115.9(8) . . ?
N8 C30 H30A 108.3 . . ?
N8 C30 H30B 108.3 . . ?
H32A C32 H32B 107.6 . . ?
N8 C32 H32A 108.7 . . ?
N8 C32 H32B 108.7 . . ?
N8 C32 C50 114.2(8) . . ?
C50 C32 H32A 108.7 . . ?
C50 C32 H32B 108.7 . . ?
C30 N8 C32 107.0(6) . . ?
C30 N8 C40 110.7(6) . . ?
C30 N8 C41 111.2(6) . . ?
C32 N8 C40 111.2(6) . . ?
C32 N8 C41 111.4(6) . . ?
C40 N8 C41 105.4(6) . . ?
N8 C40 H40A 108.6 . . ?
N8 C40 H40B 108.6 . . ?
H40A C40 H40B 107.6 . . ?
C70 C40 N8 114.6(7) . . ?
C70 C40 H40A 108.6 . . ?
C70 C40 H40B 108.6 . . ?
N8 C41 H41A 108.4 . . ?
N8 C41 H41B 108.4 . . ?
N8 C41 C51 115.7(8) . . ?
H41A C41 H41B 107.4 . . ?
C51 C41 H41A 108.4 . . ?
C51 C41 H41B 108.4 . . ?
C32 C50 H50A 109.5 . . ?
C32 C50 H50B 109.5 . . ?
C32 C50 H50C 109.5 . . ?
H50A C50 H50B 109.5 . . ?
H50A C50 H50C 109.5 . . ?
H50B C50 H50C 109.5 . . ?
C41 C51 H51A 109.5 . . ?
C41 C51 H51B 109.5 . . ?
C41 C51 H51C 109.5 . . ?
H51A C51 H51B 109.5 . . ?
H51A C51 H51C 109.5 . . ?
H51B C51 H51C 109.5 . . ?
C40 C70 H70A 109.5 . . ?
C40 C70 H70B 109.5 . . ?
C40 C70 H70C 109.5 . . ?
H70A C70 H70B 109.5 . . ?
H70A C70 H70C 109.5 . . ?
H70B C70 H70C 109.5 . . ?

loop_
_geom_bond_atom_site_label_1
_geom_bond_atom_site_label_2
_geom_bond_distance
_geom_bond_site_symmetry_2
_geom_bond_publ_flag
U1 O2 1.760(5) . ?
U1 O1 1.772(4) . ?
U1 N2 2.426(10) . ?
U1 O3 2.495(7) . ?
U1 N1 2.417(6) . ?
U1 N4 2.448(9) . ?
U1 N5 2.437(9) . ?
S002 C2 1.636(12) . ?
S003 C5 1.625(12) . ?
S C1 1.629(9) . ?
N2 C2 1.150(14) . ?
O3 H3A 0.80(3) . ?
O3 H3B 0.80(3) . ?
N1 C1 1.153(10) . ?
C10 H10A 0.9800 . ?
C10 H10B 0.9800 . ?
C10 H10C 0.9800 . ?
C10 C9 1.526(13) . ?
C5 N5 1.169(13) . ?
N4 C4 1.162(11) . ?
C9 H9A 0.9900 . ?
C9 H9B 0.9900 . ?
C9 N6 1.506(11) . ?
C13 H13A 0.9800 . ?
C13 H13B 0.9800 . ?
C13 H13C 0.9800 . ?
C13 C12 1.524(12) . ?
C7 H7A 0.9900 . ?
C7 H7B 0.9900 . ?
C7 N6 1.508(11) . ?
C7 C8 1.518(12) . ?
N6 C12 1.512(10) . ?
N6 C20 1.481(11) . ?
C12 H12A 0.9900 . ?
C12 H12B 0.9900 . ?
C11 H11A 0.9800 . ?
C11 H11B 0.9800 . ?
C11 H11C 0.9800 . ?
C11 C20 1.547(14) . ?
C8 H8A 0.9800 . ?
C8 H8B 0.9800 . ?
C8 H8C 0.9800 . ?
C4 S4 1.635(9) . ?
C20 H20A 0.9900 . ?
C20 H20B 0.9900 . ?
O4 H4A 0.83(3) . ?
O4 H4B 0.83(3) . ?
C60 H60A 0.9800 . ?
C60 H60B 0.9800 . ?
C60 H60C 0.9800 . ?
C60 C30 1.515(17) . ?
C30 H30A 0.9900 . ?
C30 H30B 0.9900 . ?
C30 N8 1.503(10) . ?
C32 H32A 0.9900 . ?
C32 H32B 0.9900 . ?
C32 N8 1.516(10) . ?
C32 C50 1.527(12) . ?
N8 C40 1.518(10) . ?
N8 C41 1.522(10) . ?
C40 H40A 0.9900 . ?
C40 H40B 0.9900 . ?
C40 C70 1.510(12) . ?
C41 H41A 0.9900 . ?
C41 H41B 0.9900 . ?
C41 C51 1.531(14) . ?
C50 H50A 0.9800 . ?
C50 H50B 0.9800 . ?
C50 H50C 0.9800 . ?
C51 H51A 0.9800 . ?
C51 H51B 0.9800 . ?
C51 H51C 0.9800 . ?
C70 H70A 0.9800 . ?
C70 H70B 0.9800 . ?
C70 H70C 0.9800 . ?
